data_4323273
loop_
_publ_author_name
'F. Albert Cotton'
'Evgeny V. Dikarev'
'Wai-Yeung Wong'

_publ_section_title
;
 W2Cl4(NHR)2(PR'3)2 Molecules. 3. Bidentate Phosphine Complexes of
 Bis(tert-butylamido)tetrachloroditungsten. Preparation and Structural
 Characterization of cis,cis-W2Cl4(NHCMe3)2(L-L) (L-L = dmpm, dmpe, dppm,
 dppe)
;
_journal_name_full 'Inorganic Chemistry'
_journal_page_first 80
_journal_page_last 85
_journal_paper_doi 10.1021/ic960906z
_journal_volume 36
_journal_year 1997
_chemical_compound_source synthesized
_chemical_formula_analytical 'not measured'
_chemical_formula_moiety 'C13 H34 Cl4 N2 P2 W2'
_chemical_formula_structural W2Cl4(NHCMe3)2(DMPM)
_chemical_formula_sum 'C13 H34 Cl4 N2 P2 W2'
_chemical_formula_weight 789.86
_chemical_melting_point ?
_chemical_name_common
;
 cis,cis-Tetrachloro-bis(t-butylamido)-bis(dimethyl-
 phosphino)methane ditungsten(III)
;
_chemical_name_systematic
; 
 1,1,2,2-Tetrachloro-1,2-bis(t-butylamido)-(cis,cis)-1,2-
 bis(dimethylphosphino)methane ditungsten(III) 
;
_space_group_IT_number 14
_symmetry_cell_setting monoclinic
_symmetry_space_group_name_Hall '-P 2yn'
_symmetry_space_group_name_H-M 'P 1 21/n 1'
_atom_sites_solution_hydrogens geom
_atom_sites_solution_primary direct
_atom_sites_solution_secondary difmap
_audit_creation_method SHELXL
_cell_angle_alpha 90.00
_cell_angle_beta 109.19(2)
_cell_angle_gamma 90.00
_cell_formula_units_Z 4
_cell_length_a 13.807(1)
_cell_length_b 11.835(2)
_cell_length_c 15.348(1)
_cell_measurement_reflns_used 25
_cell_measurement_temperature 123(2)
_cell_measurement_theta_max 13.7
_cell_measurement_theta_min 10.7
_cell_volume 2368.6(5)
_computing_cell_refinement 'CAD4 V.5.0'
_computing_data_collection 'CAD4 V.5.0'
_computing_data_reduction 'SDP (Enraf-Nonius, 1979)'
_computing_molecular_graphics 'SHELXTL V.5 (Siemens, 1994)'
_computing_publication_material CIFTAB
_computing_structure_refinement 'SHELXL-93 (Sheldrick, 1993)'
_computing_structure_solution 'SHELXTL V.5 (Siemens, 1994)'
_diffrn_ambient_temperature 123(2)
_diffrn_measurement_device 'Enraf-Nonius CAD4'
_diffrn_measurement_method \w--2\q
_diffrn_radiation_monochromator graphite
_diffrn_radiation_source 'fine-focus sealed tube'
_diffrn_radiation_type 'Mo K\a'
_diffrn_radiation_wavelength 0.71073
_diffrn_reflns_av_R_equivalents 0.0198
_diffrn_reflns_av_sigmaI/netI 0.0300
_diffrn_reflns_limit_h_max 16
_diffrn_reflns_limit_h_min 0
_diffrn_reflns_limit_k_max 14
_diffrn_reflns_limit_k_min 0
_diffrn_reflns_limit_l_max 17
_diffrn_reflns_limit_l_min -18
_diffrn_reflns_number 4346
_diffrn_reflns_theta_max 24.97
_diffrn_reflns_theta_min 2.22
_diffrn_standards_decay_% 0
_diffrn_standards_interval_count 'every 300 reflections'
_diffrn_standards_interval_time 'every 3600 sec.'
_diffrn_standards_number '3 refl. for orient. and 3 refl. for int.'
_exptl_absorpt_coefficient_mu 10.292
_exptl_absorpt_correction_T_max 0.9953
_exptl_absorpt_correction_T_min 0.4896
_exptl_absorpt_correction_type 'empirical via \y scans'
_exptl_crystal_colour red
_exptl_crystal_density_diffrn 2.215
_exptl_crystal_density_meas ?
_exptl_crystal_density_method none
_exptl_crystal_description block-shaped
_exptl_crystal_F_000 1488
_exptl_crystal_size_max 0.45
_exptl_crystal_size_mid 0.35
_exptl_crystal_size_min 0.30
_refine_diff_density_max 2.164
_refine_diff_density_min -1.992
_refine_diff_density_rms 0.206
_refine_ls_extinction_coef noref
_refine_ls_extinction_method none
_refine_ls_goodness_of_fit_all 1.119
_refine_ls_goodness_of_fit_obs 1.137
_refine_ls_hydrogen_treatment noref
_refine_ls_matrix_type full
_refine_ls_number_parameters 208
_refine_ls_number_reflns 4160
_refine_ls_number_restraints 0
_refine_ls_restrained_S_all 1.138
_refine_ls_restrained_S_obs 1.137
_refine_ls_R_factor_all 0.0388
_refine_ls_R_factor_obs 0.0324
_refine_ls_shift/esd_max 0.001
_refine_ls_shift/esd_mean 0.000
_refine_ls_structure_factor_coef Fsqd
_refine_ls_weighting_details 'w=1/[\s^2^(Fo^2^)+(0.0407P)^2^+19.9611P] where P=(Fo^2^+2Fc^2^)/3'
_refine_ls_weighting_scheme calc
_refine_ls_wR_factor_all 0.0879
_refine_ls_wR_factor_obs 0.0832
_reflns_number_observed 3763
_reflns_number_total 4163
_reflns_observed_criterion I>2\s(I)
_cod_data_source_file ic960906z_2.cif
_cod_data_source_block W2Cl4(NHCMe3)2(DMPM)
_cod_depositor_comments
;
The following automatic conversions were performed:

'_chemical_melting_point' value 'not measured' was changed to '?' -
the value is undefined or not given.

Automatic conversion script
Id: cif_fix_values 1715 2011-07-08 13:25:40Z adriana 

The following automatic conversions were performed:

'_exptl_crystal_density_meas' value 'not measured' was changed to '?'
- the value is perceived as not measured.

Automatic conversion script
Id: cif_fix_values 3008 2015-01-20 13:52:24Z robertas 

The following automatic conversions were performed:

'_refine_ls_weighting_scheme' value 'calc
w=1/[\s^2^(Fo^2^)+(0.0407P)^2^+19.9611P] where P=(Fo^2^+2Fc^2^)/3'
was changed to 'calc'. New tag '_refine_ls_weighting_details' was
created. The value of the new tag was set to
'w=1/[\s^2^(Fo^2^)+(0.0407P)^2^+19.9611P] where P=(Fo^2^+2Fc^2^)/3'.

Automatic conversion script
Id: cif_fix_values 3143 2015-03-26 13:38:13Z robertas 
;
_cod_database_code 4323273

loop_
_symmetry_equiv_pos_as_xyz
'x, y, z'
'x+1/2, -y+1/2, z+1/2'
'-x, -y, -z'
'-x-1/2, y-1/2, -z-1/2'

loop_
_atom_site_aniso_label
_atom_site_aniso_U_11
_atom_site_aniso_U_22
_atom_site_aniso_U_33
_atom_site_aniso_U_23
_atom_site_aniso_U_13
_atom_site_aniso_U_12
W1 0.0097(2) 0.0089(2) 0.0143(2) 0.00041(11) 0.00488(11) 0.00027(10)
W2 0.0109(2) 0.0108(2) 0.0146(2) 0.00214(11) 0.00452(11) -0.00087(11)
P1 0.0118(9) 0.0126(9) 0.0204(9) 0.0045(7) 0.0053(7) 0.0003(7)
P2 0.0153(10) 0.0148(10) 0.0183(9) 0.0031(7) 0.0038(7) -0.0032(7)
Cl1 0.0129(8) 0.0158(9) 0.0227(9) -0.0001(7) 0.0055(7) 0.0043(7)
Cl2 0.0217(9) 0.0196(9) 0.0187(8) 0.0003(7) 0.0107(7) 0.0021(7)
Cl3 0.0163(9) 0.0289(10) 0.0266(9) 0.0073(8) 0.0102(7) 0.0040(8)
Cl4 0.0174(9) 0.0239(9) 0.0183(8) 0.0009(7) 0.0071(7) 0.0001(7)
N1 0.017(3) 0.010(3) 0.019(3) 0.001(2) 0.008(3) -0.003(2)
N2 0.016(3) 0.017(3) 0.016(3) 0.005(3) 0.004(2) -0.001(3)
C1 0.023(4) 0.020(4) 0.029(4) 0.003(3) 0.012(3) 0.008(3)
C2 0.026(4) 0.014(4) 0.027(4) 0.011(3) 0.006(3) -0.001(3)
C3 0.016(4) 0.022(4) 0.022(4) 0.009(3) -0.002(3) -0.002(3)
C4 0.028(4) 0.023(4) 0.014(4) -0.006(3) 0.004(3) -0.010(3)
C5 0.017(4) 0.041(5) 0.026(4) 0.006(4) -0.003(3) -0.012(4)
C6 0.012(4) 0.012(4) 0.019(3) -0.001(3) 0.005(3) -0.002(3)
C7 0.018(4) 0.008(4) 0.046(5) -0.002(3) 0.014(4) -0.001(3)
C8 0.023(4) 0.026(4) 0.026(4) 0.000(3) 0.011(3) -0.004(3)
C9 0.015(4) 0.025(4) 0.021(4) 0.001(3) 0.000(3) -0.002(3)
C10 0.028(4) 0.009(4) 0.017(4) -0.002(3) 0.004(3) -0.006(3)
C11 0.028(5) 0.017(4) 0.028(4) 0.010(3) 0.003(4) 0.004(3)
C12 0.034(5) 0.026(5) 0.039(5) 0.007(4) 0.009(4) -0.010(4)
C13 0.053(6) 0.019(4) 0.029(5) 0.000(4) 0.017(4) -0.012(4)

loop_
_atom_site_label
_atom_site_type_symbol
_atom_site_fract_x
_atom_site_fract_y
_atom_site_fract_z
_atom_site_U_iso_or_equiv
_atom_site_thermal_displace_type
_atom_site_occupancy
_atom_site_calc_flag
_atom_site_refinement_flags
_atom_site_disorder_group
W1 W 0.11106(2) 0.93715(2) 0.29468(2) 0.01072(10) Uani 1 d . .
W2 W -0.00980(2) 0.81665(2) 0.32030(2) 0.01201(10) Uani 1 d . .
P1 P -0.03083(14) 1.0596(2) 0.19558(13) 0.0150(4) Uani 1 d . .
P2 P -0.11070(15) 0.8190(2) 0.15191(13) 0.0166(4) Uani 1 d . .
Cl1 Cl 0.25789(13) 0.81603(15) 0.34180(12) 0.0172(4) Uani 1 d . .
Cl2 Cl 0.13613(14) 0.9273(2) 0.14438(12) 0.0190(4) Uani 1 d . .
Cl3 Cl -0.17184(14) 0.9028(2) 0.31388(13) 0.0231(4) Uani 1 d . .
Cl4 Cl 0.02905(14) 0.8364(2) 0.48245(12) 0.0196(4) Uani 1 d . .
N1 N 0.1429(5) 1.0298(5) 0.4012(4) 0.0146(13) Uani 1 d . .
H1 H 0.1047(5) 1.0236(5) 0.4369(4) 0.017 Uiso 1 calc R .
N2 N 0.0549(5) 0.6749(5) 0.3162(4) 0.0168(13) Uani 1 d . .
H2 H 0.1120(5) 0.6776(5) 0.3026(4) 0.020 Uiso 1 calc R .
C1 C -0.0974(6) 1.1497(7) 0.2533(6) 0.023(2) Uani 1 d . .
H1A H -0.1134(6) 1.1063(7) 0.3012(6) 0.035 Uiso 1 calc R .
H1B H -0.1611(6) 1.1775(7) 0.2083(6) 0.035 Uiso 1 calc R .
H1C H -0.0535(6) 1.2139(7) 0.2817(6) 0.035 Uiso 1 calc R .
C2 C -0.0001(6) 1.1602(7) 0.1193(6) 0.023(2) Uani 1 d . .
H2A H 0.0124(6) 1.1197(7) 0.0684(6) 0.034 Uiso 1 calc R .
H2B H 0.0615(6) 1.2027(7) 0.1538(6) 0.034 Uiso 1 calc R .
H2C H -0.0576(6) 1.2126(7) 0.0946(6) 0.034 Uiso 1 calc R .
C3 C -0.1262(6) 0.9675(7) 0.1143(5) 0.022(2) Uani 1 d . .
H3A H -0.1961(6) 0.9934(7) 0.1092(5) 0.026 Uiso 1 calc R .
H3B H -0.1188(6) 0.9734(7) 0.0525(5) 0.026 Uiso 1 calc R .
C4 C -0.0593(6) 0.7433(7) 0.0748(5) 0.022(2) Uani 1 d . .
H4A H 0.0111(6) 0.7685(7) 0.0845(5) 0.034 Uiso 1 calc R .
H4B H -0.1017(6) 0.7581(7) 0.0108(5) 0.034 Uiso 1 calc R .
H4C H -0.0593(6) 0.6620(7) 0.0873(5) 0.034 Uiso 1 calc R .
C5 C -0.2399(6) 0.7629(8) 0.1162(6) 0.030(2) Uani 1 d . .
H5A H -0.2808(6) 0.8050(8) 0.1467(6) 0.045 Uiso 1 calc R .
H5B H -0.2377(6) 0.6829(8) 0.1333(6) 0.045 Uiso 1 calc R .
H5C H -0.2710(6) 0.7704(8) 0.0491(6) 0.045 Uiso 1 calc R .
C6 C 0.2282(5) 1.1118(6) 0.4276(5) 0.0140(15) Uani 1 d . .
C7 C 0.1910(6) 1.2254(6) 0.4495(6) 0.023(2) Uani 1 d . .
H7A H 0.1459(6) 1.2599(6) 0.3926(6) 0.035 Uiso 1 calc R .
H7B H 0.2500(6) 1.2749(6) 0.4773(6) 0.035 Uiso 1 calc R .
H7C H 0.1531(6) 1.2149(6) 0.4929(6) 0.035 Uiso 1 calc R .
C8 C 0.2712(6) 1.1249(7) 0.3478(5) 0.024(2) Uani 1 d . .
H8A H 0.3292(6) 1.1775(7) 0.3659(5) 0.036 Uiso 1 calc R .
H8B H 0.2176(6) 1.1542(7) 0.2934(5) 0.036 Uiso 1 calc R .
H8C H 0.2944(6) 1.0511(7) 0.3333(5) 0.036 Uiso 1 calc R .
C9 C 0.3120(6) 1.0652(7) 0.5121(5) 0.022(2) Uani 1 d . .
H9A H 0.3680(6) 1.1201(7) 0.5329(5) 0.033 Uiso 1 calc R .
H9B H 0.3383(6) 0.9942(7) 0.4957(5) 0.033 Uiso 1 calc R .
H9C H 0.2835(6) 1.0514(7) 0.5617(5) 0.033 Uiso 1 calc R .
C10 C 0.0206(6) 0.5622(6) 0.3332(5) 0.019(2) Uani 1 d . .
C11 C 0.0945(7) 0.5219(7) 0.4264(6) 0.026(2) Uani 1 d . .
H11A H 0.0746(7) 0.4460(7) 0.4397(6) 0.038 Uiso 1 calc R .
H11B H 0.0916(7) 0.5741(7) 0.4751(6) 0.038 Uiso 1 calc R .
H11C H 0.1645(7) 0.5199(7) 0.4239(6) 0.038 Uiso 1 calc R .
C12 C -0.0880(7) 0.5688(8) 0.3364(7) 0.034(2) Uani 1 d . .
H12A H -0.1090(7) 0.4943(8) 0.3515(7) 0.050 Uiso 1 calc R .
H12B H -0.1346(7) 0.5931(8) 0.2762(7) 0.050 Uiso 1 calc R .
H12C H -0.0905(7) 0.6234(8) 0.3837(7) 0.050 Uiso 1 calc R .
C13 C 0.0269(8) 0.4816(7) 0.2588(6) 0.033(2) Uani 1 d . .
H13A H 0.0021(8) 0.4069(7) 0.2694(6) 0.049 Uiso 1 calc R .
H13B H 0.0983(8) 0.4755(7) 0.2605(6) 0.049 Uiso 1 calc R .
H13C H -0.0155(8) 0.5100(7) 0.1984(6) 0.049 Uiso 1 calc R .

loop_
_atom_type_symbol
_atom_type_description
_atom_type_scat_dispersion_real
_atom_type_scat_dispersion_imag
_atom_type_scat_source
C C 0.0033 0.0016 'International Tables Vol C Tables 4.2.6.8 and 6.1.1.4'
Cl Cl 0.1484 0.1585 'International Tables Vol C Tables 4.2.6.8 and 6.1.1.4'
W W -0.8490 6.8722 'International Tables Vol C Tables 4.2.6.8 and 6.1.1.4'
P P 0.1023 0.0942 'International Tables Vol C Tables 4.2.6.8 and 6.1.1.4'
N N 0.0061 0.0033 'International Tables Vol C Tables 4.2.6.8 and 6.1.1.4'
H H 0.0000 0.0000 'International Tables Vol C Tables 4.2.6.8 and 6.1.1.4'

loop_
_geom_angle_atom_site_label_1
_geom_angle_atom_site_label_2
_geom_angle_atom_site_label_3
_geom_angle
_geom_angle_site_symmetry_1
_geom_angle_site_symmetry_3
_geom_angle_publ_flag
N1 W1 W2 100.7(2) . . y
N1 W1 Cl1 98.8(2) . . y
W2 W1 Cl1 99.52(5) . . y
N1 W1 Cl2 140.9(2) . . y
W2 W1 Cl2 117.55(5) . . y
Cl1 W1 Cl2 83.56(6) . . y
N1 W1 P1 95.9(2) . . y
W2 W1 P1 89.77(5) . . y
Cl1 W1 P1 160.85(6) . . y
Cl2 W1 P1 77.29(6) . . y
N2 W2 W1 99.4(2) . . y
N2 W2 Cl4 100.0(2) . . y
W1 W2 Cl4 100.91(5) . . y
N2 W2 Cl3 143.2(2) . . y
W1 W2 Cl3 115.98(5) . . y
Cl4 W2 Cl3 83.64(7) . . y
N2 W2 P2 94.8(2) . . y
W1 W2 P2 90.30(5) . . y
Cl4 W2 P2 159.65(7) . . y
Cl3 W2 P2 76.16(7) . . y
C2 P1 C1 101.1(4) . . n
C2 P1 C3 102.6(4) . . n
C1 P1 C3 108.3(4) . . n
C2 P1 W1 117.9(3) . . n
C1 P1 W1 117.6(3) . . n
C3 P1 W1 108.1(3) . . n
C4 P2 C5 100.3(4) . . n
C4 P2 C3 107.4(4) . . n
C5 P2 C3 104.7(4) . . n
C4 P2 W2 117.8(3) . . n
C5 P2 W2 117.9(3) . . n
C3 P2 W2 107.6(3) . . n
C6 N1 W1 123.7(5) . . n
C10 N2 W2 127.7(5) . . n
P2 C3 P1 111.6(4) . . n
N1 C6 C7 110.3(6) . . n
N1 C6 C9 108.0(6) . . n
C7 C6 C9 110.4(6) . . n
N1 C6 C8 109.3(6) . . n
C7 C6 C8 109.6(6) . . n
C9 C6 C8 109.2(6) . . n
N2 C10 C13 109.8(6) . . n
N2 C10 C12 109.7(7) . . n
C13 C10 C12 111.1(7) . . n
N2 C10 C11 107.1(6) . . n
C13 C10 C11 108.8(7) . . n
C12 C10 C11 110.3(7) . . n

loop_
_geom_bond_atom_site_label_1
_geom_bond_atom_site_label_2
_geom_bond_distance
_geom_bond_site_symmetry_2
_geom_bond_publ_flag
W1 N1 1.896(6) . y
W1 W2 2.3247(4) . y
W1 Cl1 2.392(2) . y
W1 Cl2 2.445(2) . y
W1 P1 2.508(2) . y
W2 N2 1.911(6) . y
W2 Cl4 2.379(2) . y
W2 Cl3 2.431(2) . y
W2 P2 2.501(2) . y
P1 C2 1.815(8) . n
P1 C1 1.818(8) . n
P1 C3 1.844(8) . n
P2 C4 1.806(8) . n
P2 C5 1.811(8) . n
P2 C3 1.840(8) . n
N1 C6 1.476(9) . n
N2 C10 1.467(9) . n
C6 C7 1.516(10) . n
C6 C9 1.529(10) . n
C6 C8 1.535(10) . n
C10 C13 1.512(11) . n
C10 C12 1.519(12) . n
C10 C11 1.535(10) . n

loop_
_geom_torsion_atom_site_label_1
_geom_torsion_atom_site_label_2
_geom_torsion_atom_site_label_3
_geom_torsion_atom_site_label_4
_geom_torsion
_geom_torsion_site_symmetry_1
_geom_torsion_site_symmetry_2
_geom_torsion_site_symmetry_3
_geom_torsion_site_symmetry_4
_geom_torsion_publ_flag
N1 W1 W2 Cl3 67.4(2) . . . . y
P1 W1 W2 Cl3 -28.50(7) . . . . y
Cl1 W1 W2 Cl3 168.32(7) . . . . y
Cl2 W1 W2 Cl3 -104.01(7) . . . . y
N1 W1 W2 Cl4 -20.8(2) . . . . y
P1 W1 W2 Cl4 -116.69(7) . . . . y
Cl1 W1 W2 Cl4 80.13(7) . . . . y
Cl2 W1 W2 Cl4 167.80(7) . . . . y
N1 W1 W2 N2 -122.9(3) . . . . y
P1 W1 W2 N2 141.1(2) . . . . y
Cl1 W1 W2 N2 -22.0(2) . . . . y
Cl2 W1 W2 N2 65.6(2) . . . . y
N1 W1 W2 P2 142.2(2) . . . . y
P1 W1 W2 P2 46.22(7) . . . . y
Cl1 W1 W2 P2 -116.95(7) . . . . y
Cl2 W1 W2 P2 -29.29(7) . . . . y
